data_7051115
loop_
_publ_author_name
'Trofimenko, Swiatoslaw'
'Rheingold, Arnold L.'
'Liable-Sands, Louise M.'
'Mar\'ia Claramunt, Rosa'
'L\'opez, Concepci\'on'
'Dolores Santa Mar\'ia, Mar\'ia'
'Elguero, Jose'

_publ_section_title
;
 The molecular structure of 4-tert-butylpyrazoles in the solid state
 and in solution: an X-ray, NMR and calorimetric study of the
 buttressing effect of a 4-tert-butyl substituent
;
_journal_issue 6
_journal_name_full 'New Journal of Chemistry'
_journal_page_first 819
_journal_paper_doi 10.1039/b101733k
_journal_volume 25
_journal_year 2001
_chemical_formula_sum 'C14 H18 N2'
_chemical_formula_weight 214.30
_chemical_name_systematic
;
?
;
_space_group_IT_number 2
_symmetry_cell_setting triclinic
_symmetry_space_group_name_Hall '-P 1'
_symmetry_space_group_name_H-M 'P -1'
_atom_sites_solution_hydrogens geom
_atom_sites_solution_primary direct
_atom_sites_solution_secondary difmap
_audit_creation_method SHELXL-97
_cell_angle_alpha 61.8921(3)
_cell_angle_beta 88.7569(8)
_cell_angle_gamma 78.1825(9)
_cell_formula_units_Z 8
_cell_length_a 11.7417(2)
_cell_length_b 15.7638(2)
_cell_length_c 16.3452(2)
_cell_measurement_temperature 173(2)
_cell_measurement_theta_max 28.0
_cell_measurement_theta_min 2.0
_cell_volume 2602.21(7)
_computing_cell_refinement 'Bruker SMART'
_computing_data_collection 'Bruker SMART'
_computing_data_reduction 'Bruker SHELXTL'
_computing_molecular_graphics 'Bruker SHELXTL'
_computing_publication_material 'Bruker SHELXTL'
_computing_structure_refinement 'SHELXL-97 (Sheldrick, 1997)'
_computing_structure_solution 'SHELXS-97 (Sheldrick, 1990)'
_diffrn_ambient_temperature 173(2)
_diffrn_measured_fraction_theta_full 0.951
_diffrn_measured_fraction_theta_max 0.951
_diffrn_measurement_device_type 'CCD area detector'
_diffrn_measurement_method 'phi and omega scans'
_diffrn_radiation_monochromator graphite
_diffrn_radiation_source 'fine-focus sealed tube'
_diffrn_radiation_type MoK\a
_diffrn_radiation_wavelength 0.71073
_diffrn_reflns_av_R_equivalents 0.0439
_diffrn_reflns_av_sigmaI/netI 0.0962
_diffrn_reflns_limit_h_max 14
_diffrn_reflns_limit_h_min -13
_diffrn_reflns_limit_k_max 19
_diffrn_reflns_limit_k_min -18
_diffrn_reflns_limit_l_max 19
_diffrn_reflns_limit_l_min -20
_diffrn_reflns_number 15322
_diffrn_reflns_theta_full 26.00
_diffrn_reflns_theta_max 26.00
_diffrn_reflns_theta_min 1.50
_exptl_absorpt_coefficient_mu 0.065
_exptl_absorpt_correction_T_max 0.9682
_exptl_absorpt_correction_T_min 0.9620
_exptl_absorpt_correction_type empirical
_exptl_absorpt_process_details SADABS
_exptl_crystal_colour Colorless
_exptl_crystal_density_diffrn 1.094
_exptl_crystal_density_method 'not measured'
_exptl_crystal_description Block
_exptl_crystal_F_000 928
_exptl_crystal_size_max 0.60
_exptl_crystal_size_mid 0.50
_exptl_crystal_size_min 0.50
_refine_diff_density_max 0.325
_refine_diff_density_min -0.282
_refine_diff_density_rms 0.066
_refine_ls_extinction_method none
_refine_ls_goodness_of_fit_ref 1.065
_refine_ls_hydrogen_treatment mixed
_refine_ls_matrix_type full
_refine_ls_number_parameters 593
_refine_ls_number_reflns 9740
_refine_ls_number_restraints 0
_refine_ls_restrained_S_all 1.065
_refine_ls_R_factor_all 0.1115
_refine_ls_R_factor_gt 0.0646
_refine_ls_shift/su_max 0.024
_refine_ls_shift/su_mean 0.002
_refine_ls_structure_factor_coef Fsqd
_refine_ls_weighting_details 'calc w=1/[\s^2^(Fo^2^)+(0.1000P)^2^+0.0000P] where P=(Fo^2^+2Fc^2^)/3'
_refine_ls_weighting_scheme calc
_refine_ls_wR_factor_gt 0.1678
_refine_ls_wR_factor_ref 0.2059
_reflns_number_gt 5985
_reflns_number_total 9740
_reflns_threshold_expression >2sigma(I)
_cod_data_source_file b101733k.txt
_cod_data_source_block trof57
_cod_depositor_comments
;
The following automatic conversions were performed:
'_symmetry_cell_setting' value 'Triclinic' changed to 'triclinic'
according to '/home/saulius/struct/CIF-dictionaries/cif_core.dic'
dictionary named 'cif_core.dic' version 2.4.1 from
2010-06-29.

'_exptl_absorpt_correction_type' value 'Empirical' changed to
'empirical' according to
'/home/saulius/struct/CIF-dictionaries/cif_core.dic' dictionary named
'cif_core.dic' version 2.4.1 from 2010-06-29.

Automatic conversion script
Id: cif_fix_enum 1527 2010-12-29 10:47:43Z saulius 
;
_cod_original_cell_volume 2602.20(7)
_cod_original_sg_symbol_H-M P-1
_cod_database_code 7051115

loop_
_symmetry_equiv_pos_as_xyz
'x, y, z'
'-x, -y, -z'

loop_
_atom_site_label
_atom_site_type_symbol
_atom_site_fract_x
_atom_site_fract_y
_atom_site_fract_z
_atom_site_U_iso_or_equiv
_atom_site_adp_type
_atom_site_occupancy
_atom_site_symmetry_multiplicity
_atom_site_calc_flag
_atom_site_refinement_flags
_atom_site_disorder_assembly
_atom_site_disorder_group
N1A N 0.3115(2) 0.46957(16) 0.45971(15) 0.0325(5) Uani 1 1 d . . .
N2A N 0.37582(19) 0.38029(15) 0.52357(13) 0.0295(5) Uani 1 1 d . . .
C1A C 0.4054(2) 0.21731(18) 0.73623(17) 0.0321(6) Uani 1 1 d . . .
H1AB H 0.3274 0.2208 0.7183 0.039 Uiso 1 1 calc R . .
C2A C 0.4682(3) 0.1317(2) 0.81251(18) 0.0371(7) Uani 1 1 d . . .
H2AB H 0.4322 0.0773 0.8445 0.045 Uiso 1 1 calc R . .
C3A C 0.5815(3) 0.12385(19) 0.84291(17) 0.0340(7) Uani 1 1 d . . .
C4A C 0.6314(3) 0.2054(2) 0.79407(18) 0.0360(7) Uani 1 1 d . . .
H4AA H 0.7080 0.2030 0.8138 0.043 Uiso 1 1 calc R . .
C5A C 0.5704(2) 0.29084(19) 0.71642(17) 0.0317(6) Uani 1 1 d . . .
H5AA H 0.6071 0.3447 0.6840 0.038 Uiso 1 1 calc R . .
C6A C 0.4575(2) 0.29808(17) 0.68613(16) 0.0258(6) Uani 1 1 d . . .
C7A C 0.6499(3) 0.0299(2) 0.92449(19) 0.0499(8) Uani 1 1 d . . .
H7AA H 0.7275 0.0387 0.9350 0.075 Uiso 1 1 calc R . .
H7AB H 0.6580 -0.0250 0.9105 0.075 Uiso 1 1 calc R . .
H7AC H 0.6082 0.0154 0.9805 0.075 Uiso 1 1 calc R . .
C8A C 0.3917(2) 0.38760(18) 0.60211(16) 0.0257(6) Uani 1 1 d . . .
C9A C 0.3364(2) 0.48302(18) 0.58820(16) 0.0264(6) Uani 1 1 d . . .
C10A C 0.2878(2) 0.53157(19) 0.49661(17) 0.0327(6) Uani 1 1 d . . .
H10C H 0.2446 0.5979 0.4649 0.039 Uiso 1 1 calc R . .
C11A C 0.3265(2) 0.52468(18) 0.65678(17) 0.0293(6) Uani 1 1 d . . .
C12A C 0.2714(3) 0.4573(2) 0.74409(18) 0.0391(7) Uani 1 1 d . . .
H12G H 0.3214 0.3908 0.7740 0.059 Uiso 1 1 calc R . .
H12H H 0.1940 0.4545 0.7257 0.059 Uiso 1 1 calc R . .
H12I H 0.2641 0.4839 0.7878 0.059 Uiso 1 1 calc R . .
C13A C 0.4458(2) 0.5320(2) 0.68614(18) 0.0365(7) Uani 1 1 d . . .
H13G H 0.4807 0.5747 0.6309 0.055 Uiso 1 1 calc R . .
H13H H 0.4972 0.4661 0.7173 0.055 Uiso 1 1 calc R . .
H13I H 0.4357 0.5599 0.7289 0.055 Uiso 1 1 calc R . .
C14A C 0.2463(3) 0.6291(2) 0.6109(2) 0.0451(8) Uani 1 1 d . . .
H14G H 0.2800 0.6727 0.5554 0.068 Uiso 1 1 calc R . .
H14H H 0.2392 0.6550 0.6552 0.068 Uiso 1 1 calc R . .
H14I H 0.1688 0.6258 0.5930 0.068 Uiso 1 1 calc R . .
N1B N 0.46785(19) 0.30058(15) 0.23367(15) 0.0298(5) Uani 1 1 d . . .
N2B N 0.38258(19) 0.37902(15) 0.17578(13) 0.0286(5) Uani 1 1 d . . .
C1B C 0.3174(2) 0.54519(18) -0.05054(17) 0.0304(6) Uani 1 1 d . . .
H1BB H 0.3910 0.5593 -0.0455 0.036 Uiso 1 1 calc R . .
C2B C 0.2335(2) 0.6151(2) -0.12218(18) 0.0351(7) Uani 1 1 d . . .
H2BB H 0.2507 0.6767 -0.1642 0.042 Uiso 1 1 calc R . .
C3B C 0.1251(2) 0.5971(2) -0.13400(17) 0.0349(7) Uani 1 1 d . . .
C4B C 0.1032(2) 0.5051(2) -0.07089(18) 0.0385(7) Uani 1 1 d . . .
H4BA H 0.0310 0.4899 -0.0779 0.046 Uiso 1 1 calc R . .
C5B C 0.1860(2) 0.4353(2) 0.00221(18) 0.0338(6) Uani 1 1 d . . .
H5BA H 0.1684 0.3739 0.0444 0.041 Uiso 1 1 calc R . .
C6B C 0.2938(2) 0.45384(18) 0.01442(16) 0.0254(6) Uani 1 1 d . . .
C7B C 0.0334(3) 0.6730(2) -0.2114(2) 0.0522(9) Uani 1 1 d . . .
H7BA H -0.0359 0.6462 -0.2078 0.078 Uiso 1 1 calc R . .
H7BB H 0.0649 0.6891 -0.2718 0.078 Uiso 1 1 calc R . .
H7BC H 0.0121 0.7328 -0.2048 0.078 Uiso 1 1 calc R . .
C8B C 0.3815(2) 0.37759(17) 0.09286(16) 0.0247(5) Uani 1 1 d . . .
C9B C 0.4669(2) 0.29707(18) 0.09850(16) 0.0270(6) Uani 1 1 d . . .
C10B C 0.5187(2) 0.25026(19) 0.18996(16) 0.0292(6) Uani 1 1 d . . .
H10A H 0.5796 0.1926 0.2168 0.035 Uiso 1 1 calc R . .
C11B C 0.4972(3) 0.2636(2) 0.02473(18) 0.0355(7) Uani 1 1 d . . .
C12B C 0.5257(3) 0.3472(2) -0.0648(2) 0.0552(9) Uani 1 1 d . . .
H12A H 0.5928 0.3681 -0.0514 0.083 Uiso 1 1 calc R . .
H12B H 0.4580 0.4029 -0.0898 0.083 Uiso 1 1 calc R . .
H12C H 0.5445 0.3240 -0.1106 0.083 Uiso 1 1 calc R . .
C13B C 0.3913(4) 0.2323(3) 0.0013(2) 0.0646(11) Uani 1 1 d . . .
H13A H 0.4103 0.2110 -0.0457 0.097 Uiso 1 1 calc R . .
H13B H 0.3239 0.2883 -0.0229 0.097 Uiso 1 1 calc R . .
H13C H 0.3725 0.1778 0.0578 0.097 Uiso 1 1 calc R . .
C14B C 0.6040(4) 0.1781(3) 0.0617(2) 0.0957(17) Uani 1 1 d . . .
H14A H 0.6700 0.1993 0.0764 0.144 Uiso 1 1 calc R . .
H14B H 0.6239 0.1574 0.0143 0.144 Uiso 1 1 calc R . .
H14C H 0.5866 0.1227 0.1181 0.144 Uiso 1 1 calc R . .
N1C N 0.5254(2) 0.20992(17) 0.51215(14) 0.0318(5) Uani 1 1 d . . .
N2C N 0.55011(19) 0.19419(15) 0.43820(14) 0.0299(5) Uani 1 1 d . . .
C1C C 0.7748(2) 0.1096(2) 0.35245(18) 0.0350(6) Uani 1 1 d . . .
H1CB H 0.8060 0.1575 0.3587 0.042 Uiso 1 1 calc R . .
C2C C 0.8206(3) 0.0757(2) 0.29069(19) 0.0397(7) Uani 1 1 d . . .
H2CB H 0.8831 0.1006 0.2562 0.048 Uiso 1 1 calc R . .
C3C C 0.7766(2) 0.0060(2) 0.27852(18) 0.0364(7) Uani 1 1 d . . .
C4C C 0.6857(3) -0.0293(2) 0.33092(19) 0.0404(7) Uani 1 1 d . . .
H4CA H 0.6543 -0.0769 0.3242 0.048 Uiso 1 1 calc R . .
C5C C 0.6394(3) 0.00352(19) 0.39324(18) 0.0340(6) Uani 1 1 d . . .
H5CA H 0.5772 -0.0218 0.4280 0.041 Uiso 1 1 calc R . .
C6C C 0.6840(2) 0.07358(18) 0.40484(16) 0.0265(6) Uani 1 1 d . . .
C7C C 0.8283(3) -0.0295(2) 0.2113(2) 0.0557(9) Uani 1 1 d . . .
H7CA H 0.7871 -0.0777 0.2114 0.084 Uiso 1 1 calc R . .
H7CB H 0.9113 -0.0604 0.2306 0.084 Uiso 1 1 calc R . .
H7CC H 0.8199 0.0267 0.1484 0.084 Uiso 1 1 calc R . .
C8C C 0.6342(2) 0.11088(17) 0.47082(16) 0.0242(5) Uani 1 1 d . . .
C9C C 0.6648(2) 0.07153(19) 0.56778(17) 0.0295(6) Uani 1 1 d . . .
C10C C 0.5922(2) 0.13850(19) 0.58977(17) 0.0323(6) Uani 1 1 d . . .
H10B H 0.5901 0.1346 0.6496 0.039 Uiso 1 1 calc R . .
C11C C 0.7528(3) -0.0225(2) 0.63438(18) 0.0394(7) Uani 1 1 d . . .
C12C C 0.8727(3) -0.0271(3) 0.5955(2) 0.0580(9) Uani 1 1 d . . .
H12D H 0.9024 0.0302 0.5862 0.087 Uiso 1 1 calc R . .
H12E H 0.8652 -0.0270 0.5359 0.087 Uiso 1 1 calc R . .
H12F H 0.9272 -0.0876 0.6396 0.087 Uiso 1 1 calc R . .
C13C C 0.7674(4) -0.0252(3) 0.7292(2) 0.0896(15) Uani 1 1 d . . .
H13D H 0.7952 0.0328 0.7203 0.134 Uiso 1 1 calc R . .
H13E H 0.8242 -0.0851 0.7713 0.134 Uiso 1 1 calc R . .
H13F H 0.6920 -0.0250 0.7561 0.134 Uiso 1 1 calc R . .
C14C C 0.7090(3) -0.1140(2) 0.6479(3) 0.0643(10) Uani 1 1 d . . .
H14D H 0.6996 -0.1120 0.5875 0.096 Uiso 1 1 calc R . .
H14E H 0.6337 -0.1141 0.6750 0.096 Uiso 1 1 calc R . .
H14F H 0.7659 -0.1740 0.6898 0.096 Uiso 1 1 calc R . .
N1D N 0.2272(2) 0.53750(18) 0.19669(15) 0.0362(6) Uani 1 1 d . . .
N2D N 0.1984(2) 0.55058(17) 0.27235(15) 0.0366(6) Uani 1 1 d . . .
C1D C -0.0171(3) 0.6116(3) 0.3679(2) 0.0479(8) Uani 1 1 d . . .
H1DB H -0.0344 0.5577 0.3632 0.057 Uiso 1 1 calc R . .
C2D C -0.0682(3) 0.6363(3) 0.4340(2) 0.0600(10) Uani 1 1 d . . .
H2DB H -0.1196 0.5986 0.4734 0.072 Uiso 1 1 calc R . .
C3D C -0.0463(3) 0.7138(3) 0.4438(2) 0.0554(10) Uani 1 1 d . . .
C4D C 0.0316(3) 0.7666(2) 0.3857(2) 0.0561(10) Uani 1 1 d . . .
H4DA H 0.0499 0.8194 0.3917 0.067 Uiso 1 1 calc R . .
C5D C 0.0832(3) 0.7432(2) 0.31887(18) 0.0413(7) Uani 1 1 d . . .
H5DA H 0.1351 0.7807 0.2800 0.050 Uiso 1 1 calc R . .
C6D C 0.0593(2) 0.66529(19) 0.30854(17) 0.0316(6) Uani 1 1 d . . .
C7D C -0.1029(4) 0.7408(3) 0.5159(2) 0.0874(15) Uani 1 1 d . . .
H7DA H -0.1541 0.6959 0.5502 0.131 Uiso 1 1 calc R . .
H7DB H -0.1490 0.8087 0.4843 0.131 Uiso 1 1 calc R . .
H7DC H -0.0420 0.7349 0.5595 0.131 Uiso 1 1 calc R . .
C8D C 0.1145(2) 0.63507(18) 0.23947(17) 0.0289(6) Uani 1 1 d . . .
C9D C 0.0882(2) 0.67647(18) 0.14228(16) 0.0275(6) Uani 1 1 d . . .
C10D C 0.1623(2) 0.61109(19) 0.11928(18) 0.0335(6) Uani 1 1 d . . .
H10D H 0.1665 0.6173 0.0586 0.040 Uiso 1 1 calc R . .
C11D C -0.0023(2) 0.76882(19) 0.07503(17) 0.0312(6) Uani 1 1 d . . .
C12D C -0.0083(3) 0.7738(2) -0.02126(19) 0.0498(8) Uani 1 1 d . . .
H12J H -0.0314 0.7150 -0.0153 0.075 Uiso 1 1 calc R . .
H12K H 0.0686 0.7768 -0.0457 0.075 Uiso 1 1 calc R . .
H12L H -0.0658 0.8328 -0.0640 0.075 Uiso 1 1 calc R . .
C13D C -0.1230(2) 0.7672(2) 0.1122(2) 0.0472(8) Uani 1 1 d . . .
H13J H -0.1470 0.7079 0.1204 0.071 Uiso 1 1 calc R . .
H13K H -0.1797 0.8259 0.0679 0.071 Uiso 1 1 calc R . .
H13L H -0.1197 0.7667 0.1723 0.071 Uiso 1 1 calc R . .
C14D C 0.0346(3) 0.8626(2) 0.0628(2) 0.0484(8) Uani 1 1 d . . .
H14J H 0.0393 0.8611 0.1233 0.073 Uiso 1 1 calc R . .
H14K H -0.0233 0.9211 0.0197 0.073 Uiso 1 1 calc R . .
H14L H 0.1111 0.8650 0.0377 0.073 Uiso 1 1 calc R . .
H1C H 0.471(3) 0.262(2) 0.509(2) 0.052(9) Uiso 1 1 d . . .
H1B H 0.480(4) 0.283(3) 0.302(3) 0.097(13) Uiso 1 1 d . . .
H1A H 0.289(4) 0.480(3) 0.404(3) 0.095(14) Uiso 1 1 d . . .
H1D H 0.283(4) 0.481(3) 0.198(3) 0.098(14) Uiso 1 1 d . . .

loop_
_atom_site_aniso_label
_atom_site_aniso_U_11
_atom_site_aniso_U_22
_atom_site_aniso_U_33
_atom_site_aniso_U_23
_atom_site_aniso_U_13
_atom_site_aniso_U_12
N1A 0.0410(14) 0.0295(12) 0.0208(11) -0.0105(10) -0.0015(10) 0.0017(11)
N2A 0.0343(13) 0.0284(12) 0.0214(11) -0.0107(10) 0.0014(9) -0.0010(10)
C1A 0.0379(16) 0.0297(15) 0.0298(14) -0.0156(12) 0.0049(12) -0.0063(12)
C2A 0.058(2) 0.0282(15) 0.0252(14) -0.0112(12) 0.0098(14) -0.0137(14)
C3A 0.0521(19) 0.0276(15) 0.0203(13) -0.0139(12) 0.0013(12) 0.0016(13)
C4A 0.0356(16) 0.0371(16) 0.0329(15) -0.0170(14) 0.0019(13) -0.0017(13)
C5A 0.0344(15) 0.0294(15) 0.0290(14) -0.0120(12) 0.0051(12) -0.0077(12)
C6A 0.0322(15) 0.0232(13) 0.0225(12) -0.0120(11) 0.0039(11) -0.0041(11)
C7A 0.070(2) 0.0360(17) 0.0287(15) -0.0102(13) -0.0073(15) 0.0058(16)
C8A 0.0284(14) 0.0289(14) 0.0216(12) -0.0136(11) 0.0062(11) -0.0065(11)
C9A 0.0307(14) 0.0228(13) 0.0237(12) -0.0100(11) 0.0036(11) -0.0044(11)
C10A 0.0384(16) 0.0273(14) 0.0245(13) -0.0091(12) 0.0005(12) 0.0008(12)
C11A 0.0360(15) 0.0256(14) 0.0249(13) -0.0126(11) -0.0001(11) -0.0024(12)
C12A 0.0467(18) 0.0464(18) 0.0327(15) -0.0240(14) 0.0110(13) -0.0151(15)
C13A 0.0445(17) 0.0328(15) 0.0353(15) -0.0187(13) 0.0066(13) -0.0094(13)
C14A 0.054(2) 0.0389(17) 0.0429(17) -0.0263(15) -0.0019(15) 0.0059(15)
N1B 0.0356(13) 0.0274(12) 0.0224(11) -0.0109(10) -0.0026(10) -0.0007(10)
N2B 0.0323(12) 0.0283(12) 0.0228(11) -0.0121(10) 0.0011(9) -0.0021(10)
C1B 0.0326(15) 0.0263(14) 0.0311(14) -0.0124(12) -0.0004(12) -0.0067(12)
C2B 0.0423(17) 0.0274(15) 0.0294(14) -0.0110(12) 0.0017(13) -0.0013(13)
C3B 0.0354(16) 0.0389(16) 0.0226(13) -0.0142(13) 0.0000(12) 0.0064(13)
C4B 0.0230(14) 0.0522(19) 0.0352(15) -0.0187(15) -0.0018(12) -0.0030(13)
C5B 0.0321(15) 0.0345(16) 0.0281(14) -0.0098(12) 0.0020(12) -0.0066(13)
C6B 0.0272(14) 0.0291(14) 0.0211(12) -0.0150(11) 0.0032(10) -0.0010(11)
C7B 0.0462(19) 0.061(2) 0.0330(16) -0.0171(16) -0.0059(14) 0.0091(16)
C8B 0.0292(14) 0.0247(13) 0.0214(12) -0.0120(11) 0.0020(10) -0.0059(11)
C9B 0.0342(15) 0.0242(13) 0.0210(12) -0.0107(11) -0.0036(11) -0.0026(11)
C10B 0.0331(15) 0.0259(14) 0.0255(13) -0.0122(11) -0.0046(11) 0.0004(12)
C11B 0.0431(17) 0.0339(15) 0.0294(14) -0.0191(13) -0.0043(12) 0.0029(13)
C12B 0.074(2) 0.068(2) 0.0350(17) -0.0336(17) 0.0124(16) -0.0166(19)
C13B 0.095(3) 0.076(3) 0.057(2) -0.052(2) 0.019(2) -0.039(2)
C14B 0.121(4) 0.096(3) 0.053(2) -0.057(2) -0.036(2) 0.071(3)
N1C 0.0392(14) 0.0310(13) 0.0269(12) -0.0178(11) 0.0054(10) -0.0016(11)
N2C 0.0372(13) 0.0290(12) 0.0257(11) -0.0165(10) 0.0024(10) -0.0030(10)
C1C 0.0323(15) 0.0439(17) 0.0324(14) -0.0215(13) 0.0022(12) -0.0076(13)
C2C 0.0316(16) 0.0532(19) 0.0305(14) -0.0201(14) 0.0029(12) -0.0009(14)
C3C 0.0358(16) 0.0365(16) 0.0323(15) -0.0202(13) -0.0053(13) 0.0120(13)
C4C 0.055(2) 0.0332(16) 0.0373(16) -0.0237(14) -0.0031(14) -0.0013(14)
C5C 0.0409(16) 0.0317(15) 0.0301(14) -0.0157(12) 0.0016(12) -0.0065(13)
C6C 0.0280(14) 0.0267(14) 0.0212(12) -0.0122(11) -0.0036(11) 0.0035(11)
C7C 0.061(2) 0.061(2) 0.0400(17) -0.0320(17) -0.0059(16) 0.0202(18)
C8C 0.0287(14) 0.0217(13) 0.0205(12) -0.0092(11) -0.0007(10) -0.0038(11)
C9C 0.0329(15) 0.0292(14) 0.0238(13) -0.0125(12) 0.0023(11) -0.0017(12)
C10C 0.0422(16) 0.0308(15) 0.0209(13) -0.0113(12) 0.0044(12) -0.0046(13)
C11C 0.0466(18) 0.0374(16) 0.0241(14) -0.0122(13) -0.0092(13) 0.0058(14)
C12C 0.044(2) 0.063(2) 0.055(2) -0.0245(18) -0.0100(16) 0.0051(17)
C13C 0.126(4) 0.080(3) 0.0340(18) -0.0295(19) -0.037(2) 0.047(3)
C14C 0.064(2) 0.0312(18) 0.067(2) -0.0038(17) -0.0068(19) 0.0014(17)
N1D 0.0379(14) 0.0386(14) 0.0291(12) -0.0192(11) 0.0005(10) 0.0058(11)
N2D 0.0391(14) 0.0387(13) 0.0273(12) -0.0177(11) 0.0005(10) 0.0065(11)
C1D 0.0409(18) 0.070(2) 0.0407(17) -0.0310(17) 0.0075(14) -0.0187(17)
C2D 0.0372(19) 0.098(3) 0.0448(19) -0.037(2) 0.0125(15) -0.0096(19)
C3D 0.052(2) 0.065(2) 0.0297(16) -0.0215(17) -0.0039(15) 0.0242(18)
C4D 0.084(3) 0.0367(18) 0.0380(17) -0.0210(15) -0.0081(18) 0.0157(18)
C5D 0.058(2) 0.0326(16) 0.0276(14) -0.0132(13) 0.0062(14) -0.0010(14)
C6D 0.0305(15) 0.0352(15) 0.0217(13) -0.0117(12) -0.0026(11) 0.0034(12)
C7D 0.086(3) 0.113(3) 0.046(2) -0.048(2) -0.002(2) 0.038(3)
C8D 0.0287(14) 0.0271(14) 0.0253(13) -0.0103(11) -0.0017(11) -0.0002(11)
C9D 0.0296(14) 0.0290(14) 0.0239(13) -0.0131(12) -0.0011(11) -0.0046(12)
C10D 0.0385(16) 0.0324(15) 0.0258(13) -0.0126(12) 0.0002(12) -0.0030(13)
C11D 0.0347(15) 0.0268(14) 0.0268(13) -0.0094(12) -0.0019(12) -0.0043(12)
C12D 0.066(2) 0.0434(18) 0.0303(15) -0.0148(14) -0.0146(15) 0.0029(16)
C13D 0.0328(17) 0.0472(19) 0.0436(17) -0.0107(15) -0.0071(14) 0.0013(15)
C14D 0.066(2) 0.0275(15) 0.0430(17) -0.0098(14) -0.0083(16) -0.0085(15)

loop_
_atom_type_symbol
_atom_type_description
_atom_type_scat_dispersion_real
_atom_type_scat_dispersion_imag
_atom_type_scat_source
C C 0.0033 0.0016 'International Tables Vol C Tables 4.2.6.8 and 6.1.1.4'
H H 0.0000 0.0000 'International Tables Vol C Tables 4.2.6.8 and 6.1.1.4'
N N 0.0061 0.0033 'International Tables Vol C Tables 4.2.6.8 and 6.1.1.4'

loop_
_geom_angle_atom_site_label_1
_geom_angle_atom_site_label_2
_geom_angle_atom_site_label_3
_geom_angle
_geom_angle_site_symmetry_1
_geom_angle_site_symmetry_3
_geom_angle_publ_flag
C10A N1A N2A 110.3(2) . . ?
C8A N2A N1A 106.1(2) . . ?
C2A C1A C6A 120.2(3) . . ?
C3A C2A C1A 122.1(3) . . ?
C2A C3A C4A 117.2(3) . . ?
C2A C3A C7A 121.7(3) . . ?
C4A C3A C7A 121.1(3) . . ?
C3A C4A C5A 121.3(3) . . ?
C6A C5A C4A 121.2(2) . . ?
C5A C6A C1A 117.9(2) . . ?
C5A C6A C8A 122.2(2) . . ?
C1A C6A C8A 119.9(2) . . ?
N2A C8A C9A 110.6(2) . . ?
N2A C8A C6A 117.9(2) . . ?
C9A C8A C6A 131.4(2) . . ?
C10A C9A C8A 103.6(2) . . ?
C10A C9A C11A 126.6(2) . . ?
C8A C9A C11A 129.7(2) . . ?
N1A C10A C9A 109.4(2) . . ?
C9A C11A C13A 111.9(2) . . ?
C9A C11A C14A 109.7(2) . . ?
C13A C11A C14A 108.2(2) . . ?
C9A C11A C12A 109.1(2) . . ?
C13A C11A C12A 109.4(2) . . ?
C14A C11A C12A 108.5(2) . . ?
C10B N1B N2B 110.6(2) . . ?
N1B N2B C8B 106.18(19) . . ?
C2B C1B C6B 120.5(3) . . ?
C1B C2B C3B 122.0(3) . . ?
C2B C3B C4B 117.3(3) . . ?
C2B C3B C7B 122.2(3) . . ?
C4B C3B C7B 120.5(3) . . ?
C5B C4B C3B 121.1(3) . . ?
C6B C5B C4B 121.4(3) . . ?
C5B C6B C1B 117.6(2) . . ?
C5B C6B C8B 120.5(2) . . ?
C1B C6B C8B 121.9(2) . . ?
N2B C8B C9B 110.3(2) . . ?
N2B C8B C6B 119.3(2) . . ?
C9B C8B C6B 130.4(2) . . ?
C10B C9B C8B 104.1(2) . . ?
C10B C9B C11B 126.2(2) . . ?
C8B C9B C11B 129.7(2) . . ?
N1B C10B C9B 108.8(2) . . ?
C14B C11B C12B 108.1(3) . . ?
C14B C11B C9B 109.5(2) . . ?
C12B C11B C9B 111.1(2) . . ?
C14B C11B C13B 110.7(3) . . ?
C12B C11B C13B 108.2(2) . . ?
C9B C11B C13B 109.3(2) . . ?
C10C N1C N2C 110.8(2) . . ?
C8C N2C N1C 105.9(2) . . ?
C6C C1C C2C 120.5(3) . . ?
C3C C2C C1C 121.7(3) . . ?
C4C C3C C2C 117.4(2) . . ?
C4C C3C C7C 122.2(3) . . ?
C2C C3C C7C 120.4(3) . . ?
C3C C4C C5C 121.6(3) . . ?
C4C C5C C6C 120.5(3) . . ?
C1C C6C C5C 118.2(2) . . ?
C1C C6C C8C 120.4(2) . . ?
C5C C6C C8C 121.3(2) . . ?
N2C C8C C9C 111.2(2) . . ?
N2C C8C C6C 119.5(2) . . ?
C9C C8C C6C 129.3(2) . . ?
C10C C9C C8C 103.1(2) . . ?
C10C C9C C11C 127.2(2) . . ?
C8C C9C C11C 129.7(2) . . ?
N1C C10C C9C 108.9(2) . . ?
C9C C11C C12C 111.3(2) . . ?
C9C C11C C13C 109.8(2) . . ?
C12C C11C C13C 108.5(3) . . ?
C9C C11C C14C 109.6(2) . . ?
C12C C11C C14C 107.9(3) . . ?
C13C C11C C14C 109.7(3) . . ?
C10D N1D N2D 110.2(2) . . ?
C8D N2D N1D 105.9(2) . . ?
C2D C1D C6D 120.9(3) . . ?
C3D C2D C1D 122.0(3) . . ?
C2D C3D C4D 117.3(3) . . ?
C2D C3D C7D 121.8(4) . . ?
C4D C3D C7D 121.0(4) . . ?
C5D C4D C3D 121.5(3) . . ?
C4D C5D C6D 120.8(3) . . ?
C5D C6D C1D 117.5(2) . . ?
C5D C6D C8D 123.2(2) . . ?
C1D C6D C8D 119.3(2) . . ?
N2D C8D C9D 110.9(2) . . ?
N2D C8D C6D 118.1(2) . . ?
C9D C8D C6D 130.7(2) . . ?
C10D C9D C8D 103.6(2) . . ?
C10D C9D C11D 126.1(2) . . ?
C8D C9D C11D 130.2(2) . . ?
N1D C10D C9D 109.4(2) . . ?
C13D C11D C9D 110.7(2) . . ?
C13D C11D C12D 109.6(2) . . ?
C9D C11D C12D 109.7(2) . . ?
C13D C11D C14D 108.9(2) . . ?
C9D C11D C14D 109.9(2) . . ?
C12D C11D C14D 107.9(2) . . ?

loop_
_geom_bond_atom_site_label_1
_geom_bond_atom_site_label_2
_geom_bond_distance
_geom_bond_site_symmetry_2
_geom_bond_publ_flag
N1A C10A 1.354(3) . ?
N1A N2A 1.362(3) . ?
N2A C8A 1.362(3) . ?
C1A C2A 1.402(4) . ?
C1A C6A 1.408(3) . ?
C2A C3A 1.392(4) . ?
C3A C4A 1.398(4) . ?
C3A C7A 1.522(4) . ?
C4A C5A 1.404(4) . ?
C5A C6A 1.389(4) . ?
C6A C8A 1.499(3) . ?
C8A C9A 1.421(3) . ?
C9A C10A 1.390(3) . ?
C9A C11A 1.536(3) . ?
C11A C13A 1.534(4) . ?
C11A C14A 1.547(4) . ?
C11A C12A 1.548(4) . ?
N1B C10B 1.348(3) . ?
N1B N2B 1.363(3) . ?
N2B C8B 1.366(3) . ?
C1B C2B 1.394(4) . ?
C1B C6B 1.410(3) . ?
C2B C3B 1.396(4) . ?
C3B C4B 1.401(4) . ?
C3B C7B 1.515(4) . ?
C4B C5B 1.399(4) . ?
C5B C6B 1.395(4) . ?
C6B C8B 1.499(3) . ?
C8B C9B 1.414(3) . ?
C9B C10B 1.402(3) . ?
C9B C11B 1.537(3) . ?
C11B C14B 1.525(4) . ?
C11B C12B 1.526(4) . ?
C11B C13B 1.545(4) . ?
N1C C10C 1.352(3) . ?
N1C N2C 1.358(3) . ?
N2C C8C 1.348(3) . ?
C1C C6C 1.394(4) . ?
C1C C2C 1.400(3) . ?
C2C C3C 1.398(4) . ?
C3C C4C 1.392(4) . ?
C3C C7C 1.518(3) . ?
C4C C5C 1.399(3) . ?
C5C C6C 1.403(4) . ?
C6C C8C 1.510(3) . ?
C8C C9C 1.426(3) . ?
C9C C10C 1.395(3) . ?
C9C C11C 1.533(4) . ?
C11C C12C 1.534(4) . ?
C11C C13C 1.542(4) . ?
C11C C14C 1.548(4) . ?
N1D C10D 1.351(3) . ?
N1D N2D 1.371(3) . ?
N2D C8D 1.358(3) . ?
C1D C2D 1.397(4) . ?
C1D C6D 1.401(4) . ?
C2D C3D 1.378(5) . ?
C3D C4D 1.401(5) . ?
C3D C7D 1.527(4) . ?
C4D C5D 1.397(4) . ?
C5D C6D 1.398(4) . ?
C6D C8D 1.507(3) . ?
C8D C9D 1.417(3) . ?
C9D C10D 1.395(4) . ?
C9D C11D 1.538(3) . ?
C11D C13D 1.531(4) . ?
C11D C12D 1.541(4) . ?
C11D C14D 1.547(4) . ?

loop_
_cod_related_entry_id
_cod_related_entry_database
_cod_related_entry_code
1 ChemSpider 29317958
